data_7710260
loop_
_publ_author_name
'Komarnicka, Urszula Katarzyna'
'Kozie\/l, Sandra'
'Sk\'orska-Stania, Agnieszka'
'Kyzio\/l, Agnieszka'
'Tisato, Francesco'

_publ_section_title
;
 Synthesis, physicochemical characterization and antiproliferative
 activity of phosphino Ru(II) and Ir(III) complexes.
;
_journal_name_full 'Dalton Transactions'
_journal_paper_doi 10.1039/D2DT01055K
_journal_year 2022
_chemical_formula_moiety 'C23  H28  O1  P1  Cl2  Ir1'
_chemical_formula_sum 'C23 H28 Cl2 Ir O P'
_chemical_formula_weight 614.52
_space_group_IT_number 14
_space_group_name_Hall '-P 2yn'
_space_group_name_H-M_alt 'P 1 21/n 1'
_symmetry_cell_setting monoclinic
_symmetry_Int_Tables_number 14
_symmetry_space_group_name_Hall '-P 2yn'
_symmetry_space_group_name_H-M 'P 1 21/n 1'
_atom_sites_solution_hydrogens geom
_audit_creation_date 2021-05-17T13:42:59-00:00
_audit_creation_method 'WinGX routine CIF_UPDATE'
_audit_update_record
;
2021-05-31 deposited with the CCDC.	2022-05-12 downloaded from the CCDC.
;
_cell_angle_alpha 90
_cell_angle_beta 93.613(1)
_cell_angle_gamma 90
_cell_formula_units_Z 4
_cell_length_a 10.5605(1)
_cell_length_b 17.1832(2)
_cell_length_c 12.7618(1)
_cell_measurement_reflns_used 16137
_cell_measurement_temperature 293(2)
_cell_measurement_theta_max 29.33
_cell_measurement_theta_min 2.841
_cell_measurement_wavelength 0.71073
_cell_volume 2311.19(4)
_computing_cell_refinement 'CrysAlisPro 1.171.39.46 (Rigaku OD, 2018)'
_computing_data_collection 'CrysAlisPro 1.171.39.46 (Rigaku OD, 2018)'
_computing_data_reduction 'CrysAlisPro 1.171.39.46 (Rigaku OD, 2018)'
_computing_molecular_graphics 'Ortep for Windows (Farrugia, 2012)'
_computing_publication_material 'WinGX publication routines (Farrugia, 2012)'
_computing_structure_refinement 'SHELXL-2012 (Sheldrick, 2012)'
_diffrn_ambient_temperature 293(2)
_diffrn_detector 'CCD plate'
_diffrn_detector_area_resol_mean 10.3756
_diffrn_measured_fraction_theta_full 0.997
_diffrn_measured_fraction_theta_max 0.945
_diffrn_measurement_device 'four-circle diffractometer'
_diffrn_measurement_device_type 'SuperNova, Dual, Cu at home/near, Atlas'
_diffrn_measurement_method '\w scans'
_diffrn_radiation_type MoK\a
_diffrn_radiation_wavelength 0.71073
_diffrn_reflns_av_R_equivalents 0.0397
_diffrn_reflns_av_unetI/netI 0.0296
_diffrn_reflns_Laue_measured_fraction_full 0.997
_diffrn_reflns_Laue_measured_fraction_max 0.945
_diffrn_reflns_limit_h_max 14
_diffrn_reflns_limit_h_min -13
_diffrn_reflns_limit_k_max 23
_diffrn_reflns_limit_k_min -23
_diffrn_reflns_limit_l_max 17
_diffrn_reflns_limit_l_min -17
_diffrn_reflns_number 35098
_diffrn_reflns_point_group_measured_fraction_full 0.997
_diffrn_reflns_point_group_measured_fraction_max 0.945
_diffrn_reflns_theta_full 27.5
_diffrn_reflns_theta_max 29.7
_diffrn_reflns_theta_min 2.86
_diffrn_source_type 'SuperNova (Mo) X-ray Source'
_exptl_absorpt_coefficient_mu 6.089
_exptl_absorpt_correction_T_max 0.370
_exptl_absorpt_correction_T_min 0.370
_exptl_absorpt_correction_type multi-scan
_exptl_absorpt_process_details
;
 CrysAlisPro 1.171.39.46 (Rigaku Oxford Diffraction, 2018)
 Empirical absorption correction using spherical harmonics,
 implemented in SCALE3 ABSPACK scaling algorithm.
;
_exptl_crystal_colour yellow
_exptl_crystal_density_diffrn 1.766
_exptl_crystal_density_method 'not measured'
_exptl_crystal_description block
_exptl_crystal_F_000 1200
_exptl_crystal_size_max 0.2
_exptl_crystal_size_mid 0.2
_exptl_crystal_size_min 0.2
_refine_diff_density_max 0.85
_refine_diff_density_min -0.615
_refine_diff_density_rms 0.096
_refine_ls_extinction_method none
_refine_ls_goodness_of_fit_ref 1.075
_refine_ls_hydrogen_treatment constr
_refine_ls_matrix_type full
_refine_ls_number_constraints 0
_refine_ls_number_parameters 270
_refine_ls_number_reflns 6201
_refine_ls_number_restraints 1
_refine_ls_restrained_S_all 1.105
_refine_ls_R_factor_all 0.0328
_refine_ls_R_factor_gt 0.0218
_refine_ls_shift/su_max 0.001
_refine_ls_shift/su_mean 0
_refine_ls_structure_factor_coef Fsqd
_refine_ls_weighting_details
;
 w=1/[\s^2^(Fo^2^)+(0.0158P)^2^+0.3628P]
 where P=(Fo^2^+2Fc^2^)/3
;
_refine_ls_weighting_scheme calc
_refine_ls_wR_factor_gt 0.0412
_refine_ls_wR_factor_ref 0.0449
_reflns_Friedel_coverage 0
_reflns_number_gt 5185
_reflns_number_total 6201
_reflns_threshold_expression 'I > 2\s(I)'
_cod_data_source_file d2dt01055k2.cif
_cod_data_source_block pk10
_cod_original_sg_symbol_H-M 'P 21/n'
_cod_database_code 7710260

loop_
_symmetry_equiv_pos_as_xyz
'x, y, z'
'-x+1/2, y+1/2, -z+1/2'
'-x, -y, -z'
'x-1/2, -y-1/2, z-1/2'

loop_
_atom_site_label
_atom_site_type_symbol
_atom_site_fract_x
_atom_site_fract_y
_atom_site_fract_z
_atom_site_U_iso_or_equiv
_atom_site_adp_type
_atom_site_occupancy
_atom_site_site_symmetry_order
_atom_site_calc_flag
_atom_site_refinement_flags_posn
_atom_site_refinement_flags_adp
_atom_site_refinement_flags_occupancy
_atom_site_disorder_assembly
_atom_site_disorder_group
C1 C 0.2296(3) -0.06494(14) 0.1349(2) 0.0331(6) Uani 1 1 d . . . . .
C1A C 0.2386(3) -0.09034(19) 0.0232(2) 0.0502(8) Uani 1 1 d . . . . .
H1A1 H 0.2589 -0.1448 0.0214 0.075 Uiso 1 1 calc R U . . .
H1A2 H 0.3038 -0.0611 -0.0081 0.075 Uiso 1 1 calc R U . . .
H1A3 H 0.1588 -0.0814 -0.0153 0.075 Uiso 1 1 calc R U . . .
C2 C 0.3375(3) -0.05357(14) 0.2089(2) 0.0333(6) Uani 1 1 d . . . . .
C2A C 0.4707(3) -0.07619(18) 0.1872(3) 0.0538(9) Uani 1 1 d . . . . .
H2A1 H 0.528 -0.0585 0.2436 0.081 Uiso 1 1 calc R U . . .
H2A2 H 0.4931 -0.0528 0.1226 0.081 Uiso 1 1 calc R U . . .
H2A3 H 0.4763 -0.1318 0.1816 0.081 Uiso 1 1 calc R U . . .
C3 C 0.2909(3) -0.03338(16) 0.3081(2) 0.0344(6) Uani 1 1 d . . . . .
C3A C 0.3663(3) -0.0286(2) 0.4099(2) 0.0553(9) Uani 1 1 d . . . . .
H3A1 H 0.3749 -0.0796 0.4401 0.083 Uiso 1 1 calc R U . . .
H3A2 H 0.3239 0.0049 0.4567 0.083 Uiso 1 1 calc R U . . .
H3A3 H 0.4488 -0.0079 0.3988 0.083 Uiso 1 1 calc R U . . .
C4 C 0.1548(3) -0.02668(16) 0.2942(2) 0.0357(6) Uani 1 1 d . . . . .
C4A C 0.0652(3) -0.0123(2) 0.3784(3) 0.0604(9) Uani 1 1 d . . . . .
H4A1 H 0.036 -0.0612 0.4042 0.091 Uiso 1 1 calc R U . . .
H4A2 H -0.006 0.0174 0.3502 0.091 Uiso 1 1 calc R U . . .
H4A3 H 0.1081 0.0161 0.4349 0.091 Uiso 1 1 calc R U . . .
C5 C 0.1186(3) -0.04943(15) 0.1867(2) 0.0350(6) Uani 1 1 d . . . . .
C5A C -0.0156(3) -0.05614(18) 0.1423(3) 0.0534(9) Uani 1 1 d . . . . .
H5A1 H -0.0163 -0.0639 0.0678 0.08 Uiso 1 1 calc R U . . .
H5A2 H -0.0608 -0.0093 0.1567 0.08 Uiso 1 1 calc R U . . .
H5A3 H -0.0558 -0.0996 0.174 0.08 Uiso 1 1 calc R U . . .
C11 C 0.3059(3) 0.25765(17) 0.2246(3) 0.0536(9) Uani 1 1 d D . . . .
H11A H 0.3444 0.2958 0.2727 0.064 Uiso 1 1 calc R U . A 1
H11B H 0.356 0.2572 0.1634 0.064 Uiso 1 1 calc R U . A 1
C21 C 0.2605(3) 0.17698(16) 0.4153(2) 0.0357(6) Uani 1 1 d . . . . .
C22 C 0.3265(3) 0.1664(2) 0.5111(3) 0.0532(8) Uani 1 1 d . . . . .
H22 H 0.4104 0.1497 0.5132 0.064 Uiso 1 1 calc R U . . .
C23 C 0.2695(4) 0.1803(2) 0.6041(3) 0.0649(10) Uani 1 1 d . . . . .
H23 H 0.3153 0.1731 0.668 0.078 Uiso 1 1 calc R U . . .
C24 C 0.1463(3) 0.2045(2) 0.6024(3) 0.0588(9) Uani 1 1 d . . . . .
H24 H 0.1084 0.214 0.665 0.071 Uiso 1 1 calc R U . . .
C25 C 0.0791(3) 0.2147(2) 0.5088(3) 0.0587(9) Uani 1 1 d . . . . .
H25 H -0.0047 0.2315 0.5075 0.07 Uiso 1 1 calc R U . . .
C26 C 0.1351(3) 0.2003(2) 0.4157(3) 0.0506(8) Uani 1 1 d . . . . .
H26 H 0.0877 0.2063 0.3522 0.061 Uiso 1 1 calc R U . . .
C31 C 0.4988(2) 0.16304(16) 0.3126(2) 0.0354(6) Uani 1 1 d . . . . .
C32 C 0.5737(3) 0.11348(18) 0.2565(2) 0.0453(7) Uani 1 1 d . . . . .
H32 H 0.5353 0.0773 0.2105 0.054 Uiso 1 1 calc R U . . .
C33 C 0.7044(3) 0.1174(2) 0.2686(3) 0.0619(10) Uani 1 1 d . . . . .
H33 H 0.7534 0.0834 0.2313 0.074 Uiso 1 1 calc R U . . .
C34 C 0.7620(3) 0.1706(3) 0.3347(3) 0.0696(11) Uani 1 1 d . . . . .
H34 H 0.85 0.1726 0.3429 0.084 Uiso 1 1 calc R U . . .
C35 C 0.6902(3) 0.2216(2) 0.3897(3) 0.0646(10) Uani 1 1 d . . . . .
H35 H 0.7299 0.2581 0.4343 0.078 Uiso 1 1 calc R U . . .
C36 C 0.5594(3) 0.21833(18) 0.3785(2) 0.0473(8) Uani 1 1 d . . . . .
H36 H 0.5113 0.2532 0.415 0.057 Uiso 1 1 calc R U . . .
P1 P 0.32704(6) 0.16126(4) 0.28861(5) 0.02955(15) Uani 1 1 d . . . . .
Cl1 Cl 0.05540(7) 0.13684(4) 0.14747(7) 0.0502(2) Uani 1 1 d . . . . .
Cl2 Cl 0.33547(8) 0.10627(5) 0.04155(6) 0.04950(19) Uani 1 1 d . . . . .
Ir1 Ir 0.24019(2) 0.05760(2) 0.19503(2) 0.02555(4) Uani 1 1 d . . . . .
O11B O 0.1898(3) 0.28519(17) 0.1927(3) 0.0630(13) Uani 0.722(6) 1 d . . P B 1
H1OB H 0.1495 0.2511 0.1603 0.094 Uiso 0.722(6) 1 calc R U P B 1
O11A O 0.3367(11) 0.2734(5) 0.1331(6) 0.075(4) Uani 0.278(6) 1 d D . P B 2
H1OA H 0.3537 0.233 0.1027 0.112 Uiso 0.278(6) 1 calc R U P B 2

loop_
_atom_site_aniso_label
_atom_site_aniso_U_11
_atom_site_aniso_U_22
_atom_site_aniso_U_33
_atom_site_aniso_U_23
_atom_site_aniso_U_13
_atom_site_aniso_U_12
C1 0.0412(15) 0.0221(13) 0.0356(15) -0.0011(11) -0.0003(12) 0.0003(11)
C1A 0.071(2) 0.0387(17) 0.0408(18) -0.0113(15) -0.0001(16) 0.0065(16)
C2 0.0367(14) 0.0245(13) 0.0385(16) 0.0026(12) 0.0010(12) 0.0031(11)
C2A 0.0442(18) 0.0372(17) 0.080(3) -0.0093(17) 0.0016(17) 0.0109(14)
C3 0.0489(17) 0.0220(13) 0.0314(15) 0.0036(11) -0.0055(13) 0.0015(12)
C3A 0.075(2) 0.0464(19) 0.0419(19) 0.0070(16) -0.0140(17) 0.0027(17)
C4 0.0443(16) 0.0267(14) 0.0371(16) 0.0057(12) 0.0100(13) -0.0010(12)
C4A 0.071(2) 0.056(2) 0.058(2) -0.0012(18) 0.0315(18) -0.0079(18)
C5 0.0353(14) 0.0245(14) 0.0448(17) -0.0005(12) 0.0007(12) -0.0024(11)
C5A 0.0383(17) 0.0445(19) 0.076(3) -0.0032(17) -0.0063(16) -0.0079(14)
C11 0.057(2) 0.0245(15) 0.077(3) -0.0040(16) -0.0117(19) -0.0026(14)
C21 0.0376(15) 0.0317(14) 0.0384(16) -0.0094(13) 0.0074(12) -0.0034(12)
C22 0.0501(19) 0.064(2) 0.0460(19) -0.0009(17) 0.0089(15) 0.0199(17)
C23 0.075(2) 0.084(3) 0.0355(19) 0.0003(18) 0.0028(17) 0.024(2)
C24 0.065(2) 0.069(2) 0.045(2) -0.0110(18) 0.0236(17) 0.0022(18)
C25 0.0402(18) 0.080(3) 0.057(2) -0.019(2) 0.0162(16) -0.0006(17)
C26 0.0370(16) 0.071(2) 0.0438(18) -0.0180(17) 0.0050(14) -0.0055(15)
C31 0.0314(14) 0.0366(16) 0.0383(16) -0.0030(13) 0.0027(12) -0.0045(12)
C32 0.0349(15) 0.0491(19) 0.0518(19) -0.0108(15) 0.0034(14) -0.0004(14)
C33 0.0365(18) 0.074(3) 0.076(3) -0.015(2) 0.0067(17) 0.0052(17)
C34 0.0313(17) 0.099(3) 0.078(3) -0.006(2) -0.0044(17) -0.0084(19)
C35 0.050(2) 0.074(3) 0.067(2) -0.010(2) -0.0120(18) -0.0200(19)
C36 0.0422(17) 0.0495(19) 0.0497(19) -0.0115(15) -0.0013(14) -0.0056(14)
P1 0.0294(3) 0.0255(3) 0.0340(4) -0.0050(3) 0.0044(3) -0.0004(3)
Cl1 0.0438(4) 0.0404(4) 0.0639(5) -0.0055(4) -0.0160(4) 0.0122(3)
Cl2 0.0718(5) 0.0426(4) 0.0359(4) 0.0060(3) 0.0178(4) -0.0015(4)
Ir1 0.02838(6) 0.02246(6) 0.02570(6) -0.00052(4) 0.00088(4) 0.00137(4)
O11B 0.054(2) 0.0349(18) 0.099(3) 0.0034(18) -0.0087(18) 0.0033(15)
O11A 0.108(9) 0.059(6) 0.059(7) 0.018(5) 0.018(6) -0.010(6)

loop_
_atom_type_symbol
_atom_type_description
_atom_type_scat_dispersion_real
_atom_type_scat_dispersion_imag
_atom_type_scat_source
C C 0.0033 0.0016 'International Tables Vol C Tables 4.2.6.8 and 6.1.1.4'
H H 0 0 'International Tables Vol C Tables 4.2.6.8 and 6.1.1.4'
O O 0.0106 0.006 'International Tables Vol C Tables 4.2.6.8 and 6.1.1.4'
P P 0.1023 0.0942 'International Tables Vol C Tables 4.2.6.8 and 6.1.1.4'
Cl Cl 0.1484 0.1585 'International Tables Vol C Tables 4.2.6.8 and 6.1.1.4'
Ir Ir -1.4442 7.9887 'International Tables Vol C Tables 4.2.6.8 and 6.1.1.4'

loop_
_geom_angle_atom_site_label_1
_geom_angle_atom_site_label_2
_geom_angle_atom_site_label_3
_geom_angle
_geom_angle_site_symmetry_1
_geom_angle_site_symmetry_3
_geom_angle_publ_flag
C5 C1 C2 108.2(2) . . ?
C5 C1 C1A 127.3(3) . . ?
C2 C1 C1A 124.4(3) . . ?
C5 C1 Ir1 71.72(14) . . ?
C2 C1 Ir1 68.24(14) . . ?
C1A C1 Ir1 126.4(2) . . ?
C1 C1A H1A1 109.5 . . ?
C1 C1A H1A2 109.5 . . ?
H1A1 C1A H1A2 109.5 . . ?
C1 C1A H1A3 109.5 . . ?
H1A1 C1A H1A3 109.5 . . ?
H1A2 C1A H1A3 109.5 . . ?
C3 C2 C1 108.1(2) . . ?
C3 C2 C2A 127.2(3) . . ?
C1 C2 C2A 123.6(3) . . ?
C3 C2 Ir1 70.80(15) . . ?
C1 C2 Ir1 73.53(14) . . ?
C2A C2 Ir1 131.0(2) . . ?
C2 C2A H2A1 109.5 . . ?
C2 C2A H2A2 109.5 . . ?
H2A1 C2A H2A2 109.5 . . ?
C2 C2A H2A3 109.5 . . ?
H2A1 C2A H2A3 109.5 . . ?
H2A2 C2A H2A3 109.5 . . ?
C2 C3 C4 107.8(2) . . ?
C2 C3 C3A 126.5(3) . . ?
C4 C3 C3A 125.4(3) . . ?
C2 C3 Ir1 70.76(15) . . ?
C4 C3 Ir1 70.03(15) . . ?
C3A C3 Ir1 129.7(2) . . ?
C3 C3A H3A1 109.5 . . ?
C3 C3A H3A2 109.5 . . ?
H3A1 C3A H3A2 109.5 . . ?
C3 C3A H3A3 109.5 . . ?
H3A1 C3A H3A3 109.5 . . ?
H3A2 C3A H3A3 109.5 . . ?
C3 C4 C5 107.2(2) . . ?
C3 C4 C4A 126.6(3) . . ?
C5 C4 C4A 125.5(3) . . ?
C3 C4 Ir1 71.07(15) . . ?
C5 C4 Ir1 73.86(15) . . ?
C4A C4 Ir1 128.1(2) . . ?
C4 C4A H4A1 109.5 . . ?
C4 C4A H4A2 109.5 . . ?
H4A1 C4A H4A2 109.5 . . ?
C4 C4A H4A3 109.5 . . ?
H4A1 C4A H4A3 109.5 . . ?
H4A2 C4A H4A3 109.5 . . ?
C1 C5 C4 108.4(2) . . ?
C1 C5 C5A 127.2(3) . . ?
C4 C5 C5A 124.4(3) . . ?
C1 C5 Ir1 71.70(15) . . ?
C4 C5 Ir1 67.59(14) . . ?
C5A C5 Ir1 127.37(19) . . ?
C5 C5A H5A1 109.5 . . ?
C5 C5A H5A2 109.5 . . ?
H5A1 C5A H5A2 109.5 . . ?
C5 C5A H5A3 109.5 . . ?
H5A1 C5A H5A3 109.5 . . ?
H5A2 C5A H5A3 109.5 . . ?
O11A C11 P1 124.6(5) . . ?
O11B C11 P1 121.8(3) . . ?
O11B C11 H11A 106.9 . . ?
P1 C11 H11A 106.9 . . ?
O11B C11 H11B 106.9 . . ?
P1 C11 H11B 106.9 . . ?
H11A C11 H11B 106.7 . . ?
C22 C21 C26 117.7(3) . . ?
C22 C21 P1 124.4(2) . . ?
C26 C21 P1 117.9(2) . . ?
C21 C22 C23 120.9(3) . . ?
C21 C22 H22 119.6 . . ?
C23 C22 H22 119.6 . . ?
C24 C23 C22 120.3(3) . . ?
C24 C23 H23 119.9 . . ?
C22 C23 H23 119.9 . . ?
C25 C24 C23 119.8(3) . . ?
C25 C24 H24 120.1 . . ?
C23 C24 H24 120.1 . . ?
C24 C25 C26 120.2(3) . . ?
C24 C25 H25 119.9 . . ?
C26 C25 H25 119.9 . . ?
C25 C26 C21 121.0(3) . . ?
C25 C26 H26 119.5 . . ?
C21 C26 H26 119.5 . . ?
C32 C31 C36 118.2(3) . . ?
C32 C31 P1 119.7(2) . . ?
C36 C31 P1 121.7(2) . . ?
C33 C32 C31 120.7(3) . . ?
C33 C32 H32 119.7 . . ?
C31 C32 H32 119.7 . . ?
C34 C33 C32 120.4(3) . . ?
C34 C33 H33 119.8 . . ?
C32 C33 H33 119.8 . . ?
C33 C34 C35 120.2(3) . . ?
C33 C34 H34 119.9 . . ?
C35 C34 H34 119.9 . . ?
C34 C35 C36 120.0(3) . . ?
C34 C35 H35 120 . . ?
C36 C35 H35 120 . . ?
C35 C36 C31 120.4(3) . . ?
C35 C36 H36 119.8 . . ?
C31 C36 H36 119.8 . . ?
C31 P1 C21 106.49(13) . . ?
C31 P1 C11 98.63(14) . . ?
C21 P1 C11 102.48(15) . . ?
C31 P1 Ir1 117.40(9) . . ?
C21 P1 Ir1 114.29(9) . . ?
C11 P1 Ir1 115.44(11) . . ?
C4 Ir1 C2 64.83(10) . . ?
C4 Ir1 C3 38.90(10) . . ?
C2 Ir1 C3 38.44(10) . . ?
C4 Ir1 C1 63.67(10) . . ?
C2 Ir1 C1 38.23(10) . . ?
C3 Ir1 C1 63.65(10) . . ?
C4 Ir1 C5 38.55(11) . . ?
C2 Ir1 C5 63.18(10) . . ?
C3 Ir1 C5 63.74(10) . . ?
C1 Ir1 C5 36.58(10) . . ?
C4 Ir1 P1 112.49(8) . . ?
C2 Ir1 P1 117.87(8) . . ?
C3 Ir1 P1 97.98(8) . . ?
C1 Ir1 P1 156.05(7) . . ?
C5 Ir1 P1 150.17(8) . . ?
C4 Ir1 Cl2 157.19(8) . . ?
C2 Ir1 Cl2 98.74(8) . . ?
C3 Ir1 Cl2 133.81(8) . . ?
C1 Ir1 Cl2 93.57(8) . . ?
C5 Ir1 Cl2 120.92(8) . . ?
P1 Ir1 Cl2 88.85(3) . . ?
C4 Ir1 Cl1 99.46(8) . . ?
C2 Ir1 Cl1 152.08(8) . . ?
C3 Ir1 Cl1 137.01(8) . . ?
C1 Ir1 Cl1 114.81(7) . . ?
C5 Ir1 Cl1 89.95(7) . . ?
P1 Ir1 Cl1 89.05(2) . . ?
Cl2 Ir1 Cl1 88.41(3) . . ?
C11 O11B H1OB 109.5 . . ?
C11 O11A H1OA 109.5 . . ?

loop_
_geom_bond_atom_site_label_1
_geom_bond_atom_site_label_2
_geom_bond_distance
_geom_bond_site_symmetry_2
_geom_bond_publ_flag
C1 C5 1.407(4) . ?
C1 C2 1.446(4) . ?
C1 C1A 1.500(4) . ?
C1 Ir1 2.242(2) . ?
C1A H1A1 0.96 . ?
C1A H1A2 0.96 . ?
C1A H1A3 0.96 . ?
C2 C3 1.429(4) . ?
C2 C2A 1.502(4) . ?
C2 Ir1 2.171(3) . ?
C2A H2A1 0.96 . ?
C2A H2A2 0.96 . ?
C2A H2A3 0.96 . ?
C3 C4 1.442(4) . ?
C3 C3A 1.483(4) . ?
C3 Ir1 2.171(3) . ?
C3A H3A1 0.96 . ?
C3A H3A2 0.96 . ?
C3A H3A3 0.96 . ?
C4 C5 1.455(4) . ?
C4 C4A 1.497(4) . ?
C4 Ir1 2.158(3) . ?
C4A H4A1 0.96 . ?
C4A H4A2 0.96 . ?
C4A H4A3 0.96 . ?
C5 C5A 1.497(4) . ?
C5 Ir1 2.242(3) . ?
C5A H5A1 0.96 . ?
C5A H5A2 0.96 . ?
C5A H5A3 0.96 . ?
C11 O11A 1.261(7) . ?
C11 O11B 1.353(4) . ?
C11 P1 1.854(3) . ?
C11 H11A 0.97 . ?
C11 H11B 0.97 . ?
C21 C22 1.380(4) . ?
C21 C26 1.384(4) . ?
C21 P1 1.823(3) . ?
C22 C23 1.385(4) . ?
C22 H22 0.93 . ?
C23 C24 1.364(5) . ?
C23 H23 0.93 . ?
C24 C25 1.362(5) . ?
C24 H24 0.93 . ?
C25 C26 1.383(4) . ?
C25 H25 0.93 . ?
C26 H26 0.93 . ?
C31 C32 1.390(4) . ?
C31 C36 1.397(4) . ?
C31 P1 1.821(3) . ?
C32 C33 1.381(4) . ?
C32 H32 0.93 . ?
C33 C34 1.362(5) . ?
C33 H33 0.93 . ?
C34 C35 1.378(5) . ?
C34 H34 0.93 . ?
C35 C36 1.381(4) . ?
C35 H35 0.93 . ?
C36 H36 0.93 . ?
P1 Ir1 2.3026(7) . ?
Cl1 Ir1 2.4251(7) . ?
Cl2 Ir1 2.4076(7) . ?
O11B H1OB 0.82 . ?
O11A H1OA 0.82 . ?

loop_
_geom_hbond_atom_site_label_D
_geom_hbond_atom_site_label_H
_geom_hbond_atom_site_label_A
_geom_hbond_distance_DH
_geom_hbond_distance_HA
_geom_hbond_distance_DA
_geom_hbond_angle_DHA
_geom_hbond_site_symmetry_A
C26 H26 Cl1 0.93 2.87 3.640(3) 140.5 .
C32 H32 Cl2 0.93 2.96 3.606(3) 127.6 .
C11 H11B Cl2 0.97 3.02 3.523(4) 113.3 .
C26 H26 Cl1 0.93 2.87 3.640(3) 140.5 .
C32 H32 Cl2 0.93 2.96 3.606(3) 127.6 .

loop_
_geom_torsion_atom_site_label_1
_geom_torsion_atom_site_label_2
_geom_torsion_atom_site_label_3
_geom_torsion_atom_site_label_4
_geom_torsion
_geom_torsion_site_symmetry_1
_geom_torsion_site_symmetry_2
_geom_torsion_site_symmetry_3
_geom_torsion_site_symmetry_4
_geom_torsion_publ_flag
C5 C1 C2 C3 1.9(3) . . . . ?
C1A C1 C2 C3 -177.1(3) . . . . ?
Ir1 C1 C2 C3 62.79(17) . . . . ?
C5 C1 C2 C2A 170.4(3) . . . . ?
C1A C1 C2 C2A -8.6(4) . . . . ?
Ir1 C1 C2 C2A -128.7(3) . . . . ?
C5 C1 C2 Ir1 -60.85(18) . . . . ?
C1A C1 C2 Ir1 120.1(3) . . . . ?
C1 C2 C3 C4 -4.1(3) . . . . ?
C2A C2 C3 C4 -172.0(3) . . . . ?
Ir1 C2 C3 C4 60.51(18) . . . . ?
C1 C2 C3 C3A 169.7(3) . . . . ?
C2A C2 C3 C3A 1.8(5) . . . . ?
Ir1 C2 C3 C3A -125.7(3) . . . . ?
C1 C2 C3 Ir1 -64.57(17) . . . . ?
C2A C2 C3 Ir1 127.5(3) . . . . ?
C2 C3 C4 C5 4.6(3) . . . . ?
C3A C3 C4 C5 -169.3(3) . . . . ?
Ir1 C3 C4 C5 65.56(18) . . . . ?
C2 C3 C4 C4A 175.1(3) . . . . ?
C3A C3 C4 C4A 1.3(5) . . . . ?
Ir1 C3 C4 C4A -123.9(3) . . . . ?
C2 C3 C4 Ir1 -60.98(18) . . . . ?
C3A C3 C4 Ir1 125.1(3) . . . . ?
C2 C1 C5 C4 0.9(3) . . . . ?
C1A C1 C5 C4 179.9(3) . . . . ?
Ir1 C1 C5 C4 -57.75(18) . . . . ?
C2 C1 C5 C5A -177.9(3) . . . . ?
C1A C1 C5 C5A 1.1(5) . . . . ?
Ir1 C1 C5 C5A 123.5(3) . . . . ?
C2 C1 C5 Ir1 58.67(17) . . . . ?
C1A C1 C5 Ir1 -122.3(3) . . . . ?
C3 C4 C5 C1 -3.4(3) . . . . ?
C4A C4 C5 C1 -174.1(3) . . . . ?
Ir1 C4 C5 C1 60.29(18) . . . . ?
C3 C4 C5 C5A 175.4(3) . . . . ?
C4A C4 C5 C5A 4.7(4) . . . . ?
Ir1 C4 C5 C5A -120.9(3) . . . . ?
C3 C4 C5 Ir1 -63.70(18) . . . . ?
C4A C4 C5 Ir1 125.6(3) . . . . ?
C26 C21 C22 C23 -1.3(5) . . . . ?
P1 C21 C22 C23 179.4(3) . . . . ?
C21 C22 C23 C24 0.3(6) . . . . ?
C22 C23 C24 C25 0.2(6) . . . . ?
C23 C24 C25 C26 0.4(6) . . . . ?
C24 C25 C26 C21 -1.5(5) . . . . ?
C22 C21 C26 C25 1.9(5) . . . . ?
P1 C21 C26 C25 -178.7(3) . . . . ?
C36 C31 C32 C33 2.1(5) . . . . ?
P1 C31 C32 C33 175.8(3) . . . . ?
C31 C32 C33 C34 -0.8(6) . . . . ?
C32 C33 C34 C35 -0.5(6) . . . . ?
C33 C34 C35 C36 0.6(6) . . . . ?
C34 C35 C36 C31 0.7(6) . . . . ?
C32 C31 C36 C35 -2.0(5) . . . . ?
P1 C31 C36 C35 -175.6(3) . . . . ?
C32 C31 P1 C21 143.5(2) . . . . ?
C36 C31 P1 C21 -43.0(3) . . . . ?
C32 C31 P1 C11 -110.6(3) . . . . ?
C36 C31 P1 C11 62.9(3) . . . . ?
C32 C31 P1 Ir1 14.0(3) . . . . ?
C36 C31 P1 Ir1 -172.5(2) . . . . ?
C22 C21 P1 C31 -18.8(3) . . . . ?
C26 C21 P1 C31 161.9(2) . . . . ?
C22 C21 P1 C11 -121.9(3) . . . . ?
C26 C21 P1 C11 58.8(3) . . . . ?
C22 C21 P1 Ir1 112.5(3) . . . . ?
C26 C21 P1 Ir1 -66.8(3) . . . . ?
O11A C11 P1 C31 72.4(7) . . . . ?
O11B C11 P1 C31 -178.6(3) . . . . ?
O11A C11 P1 C21 -178.4(7) . . . . ?
O11B C11 P1 C21 -69.5(3) . . . . ?
O11A C11 P1 Ir1 -53.6(7) . . . . ?
O11B C11 P1 Ir1 55.4(4) . . . . ?
